data_1550584
loop_
_publ_author_name
'Lee, Ji Hye'
'Koh, Dongsoo'

_publ_section_title
;
 Diethyl
 4-(1<i>H</i>-indol-3-yl)-2,6-dimethyl-1,4-dihydropyridine-3,5-dicarboxylate
;
_journal_coeditor_code ZQ4034
_journal_issue 2
_journal_name_full IUCrData
_journal_page_first x190193
_journal_paper_doi 10.1107/S2414314619001937
_journal_volume 4
_journal_year 2019
_chemical_formula_iupac 'C21 H24 N2 O4'
_chemical_formula_moiety 'C21 H24 N2 O4'
_chemical_formula_sum 'C21 H24 N2 O4'
_chemical_formula_weight 368.42
_chemical_name_systematic
;
Diethyl
4-(1<i>H</i>-indol-3-yl)-2,6-dimethyl-1,4-dihydropyridine-3,5-dicarboxylate
;
_space_group_crystal_system monoclinic
_space_group_IT_number 14
_space_group_name_Hall '-P 2ybc'
_space_group_name_H-M_alt 'P 1 21/c 1'
_symmetry_space_group_name_Hall '-P 2ybc'
_symmetry_space_group_name_H-M 'P 1 21/c 1'
_atom_sites_solution_hydrogens mixed
_audit_creation_method SHELXL-2014/7
_cell_angle_alpha 90
_cell_angle_beta 90.798(2)
_cell_angle_gamma 90
_cell_formula_units_Z 4
_cell_length_a 10.6258(5)
_cell_length_b 10.2217(5)
_cell_length_c 18.0993(8)
_cell_measurement_reflns_used 9897
_cell_measurement_temperature 223(2)
_cell_measurement_theta_max 25.44
_cell_measurement_theta_min 2.25
_cell_volume 1965.64(16)
_computing_cell_refinement
;
SAINT (Bruker, 2012)
;
_computing_data_collection
;
APEX2 (Bruker, 2012)
;
_computing_data_reduction
;
SAINT (Bruker, 2012)
;
_computing_molecular_graphics
;
SHELXTL (Sheldrick, 2008)
;
_computing_publication_material
;
publCIF (Westrip, 2010)
;
_computing_structure_refinement
;
SHELXL2014 (Sheldrick, 2015)
;
_computing_structure_solution
;
SHELXS (Sheldrick, 2008)
;
_diffrn_ambient_temperature 223(2)
_diffrn_measured_fraction_theta_full 1.000
_diffrn_measured_fraction_theta_max 0.999
_diffrn_measurement_device_type 'PHOTON 100 CMOS'
_diffrn_measurement_method '\f and \w scans'
_diffrn_radiation_type MoK\a
_diffrn_radiation_wavelength 0.71073
_diffrn_reflns_av_R_equivalents 0.0964
_diffrn_reflns_av_unetI/netI 0.0305
_diffrn_reflns_limit_h_max 14
_diffrn_reflns_limit_h_min -14
_diffrn_reflns_limit_k_max 13
_diffrn_reflns_limit_k_min -13
_diffrn_reflns_limit_l_max 24
_diffrn_reflns_limit_l_min -24
_diffrn_reflns_number 83213
_diffrn_reflns_theta_full 25.242
_diffrn_reflns_theta_max 28.321
_diffrn_reflns_theta_min 1.917
_exptl_absorpt_coefficient_mu 0.087
_exptl_absorpt_correction_T_max 0.7457
_exptl_absorpt_correction_T_min 0.6862
_exptl_absorpt_correction_type multi-scan
_exptl_absorpt_process_details
;
(SADABS; Bruker, 2012)
;
_exptl_crystal_colour colourless
_exptl_crystal_density_diffrn 1.245
_exptl_crystal_description Block
_exptl_crystal_F_000 784
_exptl_crystal_size_max 0.240
_exptl_crystal_size_mid 0.180
_exptl_crystal_size_min 0.140
_refine_diff_density_max 0.537
_refine_diff_density_min -0.475
_refine_ls_extinction_method none
_refine_ls_goodness_of_fit_ref 1.025
_refine_ls_hydrogen_treatment noref
_refine_ls_matrix_type full
_refine_ls_number_parameters 254
_refine_ls_number_reflns 4908
_refine_ls_number_restraints 4
_refine_ls_restrained_S_all 1.041
_refine_ls_R_factor_all 0.1074
_refine_ls_R_factor_gt 0.0634
_refine_ls_shift/su_max 0.000
_refine_ls_shift/su_mean 0.000
_refine_ls_structure_factor_coef Fsqd
_refine_ls_weighting_details 'w=1/[\s^2^(Fo^2^)+(0.0870P)^2^+1.2621P] where P=(Fo^2^+2Fc^2^)/3'
_refine_ls_weighting_scheme calc
_refine_ls_wR_factor_gt 0.1689
_refine_ls_wR_factor_ref 0.1983
_reflns_number_gt 3123
_reflns_number_total 4908
_reflns_threshold_expression 'I > 2\s(I)'
_cod_data_source_file zq4034sup1.cif
_cod_data_source_block I
_cod_database_code 1550584
_shelx_space_group_comment
;
The symmetry employed for this shelxl refinement is uniquely defined
by the following loop, which should always be used as a source of
symmetry information in preference to the above space-group names.
They are only intended as comments.
;
_shelx_estimated_absorpt_t_min 0.980
_shelx_estimated_absorpt_t_max 0.988

loop_
_space_group_symop_operation_xyz
'x, y, z'
'-x, y+1/2, -z+1/2'
'-x, -y, -z'
'x, -y-1/2, z-1/2'

loop_
_atom_site_type_symbol
_atom_site_label
_atom_site_fract_x
_atom_site_fract_y
_atom_site_fract_z
_atom_site_U_iso_or_equiv
_atom_site_adp_type
_atom_site_calc_flag
_atom_site_occupancy
N N1 0.00309(17) 0.61066(19) 0.15703(10) 0.0407(4) Uani d 1
H H1 -0.0613(19) 0.648(2) 0.1808(13) 0.049 Uiso d 1
C C1 0.04291(19) 0.4898(2) 0.18142(12) 0.0381(5) Uani d 1
C C2 0.13159(19) 0.4253(2) 0.14337(11) 0.0358(5) Uani d 1
C C3 0.19820(19) 0.4892(2) 0.07873(11) 0.0367(5) Uani d 1
H H3 0.2050 0.4229 0.0391 0.044 Uiso calc 1
C C4 0.12181(19) 0.6032(2) 0.04792(11) 0.0375(5) Uani d 1
C C5 0.0307(2) 0.6611(2) 0.08802(12) 0.0394(5) Uani d 1
C C6 -0.0235(3) 0.4445(3) 0.24927(14) 0.0536(6) Uani d 1
H H6A -0.0521 0.3552 0.2422 0.080 Uiso calc 1
H H6B -0.0952 0.5007 0.2582 0.080 Uiso calc 1
H H6C 0.0339 0.4482 0.2914 0.080 Uiso calc 1
C C7 0.1697(2) 0.2926(2) 0.16465(12) 0.0401(5) Uani d 1
O O1 0.14621(16) 0.23585(17) 0.22188(10) 0.0525(5) Uani d 1
O O2 0.23841(17) 0.23580(16) 0.11138(9) 0.0528(5) Uani d 1
C C8 0.2857(3) 0.1066(3) 0.12725(17) 0.0689(8) Uani d 1
H H8A 0.2160 0.0440 0.1291 0.083 Uiso calc 1
H H8B 0.3297 0.1059 0.1752 0.083 Uiso calc 1
C C9 0.3752(5) 0.0696(5) 0.0667(2) 0.131(2) Uani d 1
H H9A 0.3319 0.0747 0.0192 0.196 Uiso calc 1
H H9B 0.4051 -0.0190 0.0747 0.196 Uiso calc 1
H H9C 0.4462 0.1293 0.0672 0.196 Uiso calc 1
C C10 0.33057(19) 0.5307(2) 0.10047(11) 0.0366(5) Uani d 1
C C11 0.4375(2) 0.4691(3) 0.07841(13) 0.0443(5) Uani d 1
H H11 0.4394 0.3950 0.0476 0.053 Uiso calc 1
N N2 0.54168(18) 0.5301(2) 0.10733(11) 0.0497(5) Uani d 1
H H2 0.6204(18) 0.505(3) 0.0940(15) 0.060 Uiso d 1
C C12 0.5038(2) 0.6340(3) 0.14898(12) 0.0434(5) Uani d 1
C C13 0.5751(2) 0.7250(3) 0.18868(14) 0.0569(7) Uani d 1
H H13 0.6635 0.7225 0.1884 0.068 Uiso calc 1
C C14 0.5125(3) 0.8182(3) 0.22819(16) 0.0611(7) Uani d 1
H H14 0.5588 0.8798 0.2559 0.073 Uiso calc 1
C C15 0.3812(3) 0.8233(3) 0.22806(15) 0.0554(6) Uani d 1
H H15 0.3404 0.8879 0.2558 0.067 Uiso calc 1
C C16 0.3107(2) 0.7345(2) 0.18760(13) 0.0455(5) Uani d 1
H H16 0.2223 0.7396 0.1874 0.055 Uiso calc 1
C C17 0.37063(19) 0.6372(2) 0.14690(12) 0.0379(5) Uani d 1
C C18 0.1572(2) 0.6424(2) -0.02674(13) 0.0434(5) Uani d 1
O O3 0.21205(15) 0.57075(19) -0.06892(9) 0.0527(5) Uani d 1
O O4 0.1257(2) 0.76502(19) -0.04444(10) 0.0688(6) Uani d 1
C C19 0.1540(3) 0.8084(4) -0.11777(17) 0.0840(10) Uani d 1
H H19A 0.0812 0.8548 -0.1390 0.101 Uiso calc 1
H H19B 0.1719 0.7328 -0.1492 0.101 Uiso calc 1
C C20 0.2678(5) 0.8993(6) -0.1152(3) 0.144(2) Uani d 1
H H20A 0.2520 0.9706 -0.0812 0.215 Uiso calc 1
H H20B 0.2823 0.9343 -0.1642 0.215 Uiso calc 1
H H20C 0.3413 0.8508 -0.0986 0.215 Uiso calc 1
C C21 -0.0505(3) 0.7756(3) 0.06674(15) 0.0557(7) Uani d 1
H H21A -0.0035 0.8561 0.0740 0.084 Uiso calc 1
H H21B -0.1248 0.7768 0.0973 0.084 Uiso calc 1
H H21C -0.0756 0.7680 0.0152 0.084 Uiso calc 1

loop_
_atom_site_aniso_label
_atom_site_aniso_U_11
_atom_site_aniso_U_22
_atom_site_aniso_U_33
_atom_site_aniso_U_12
_atom_site_aniso_U_13
_atom_site_aniso_U_23
N1 0.0359(9) 0.0443(11) 0.0421(10) 0.0035(8) 0.0093(8) -0.0045(8)
C1 0.0335(10) 0.0409(12) 0.0400(11) -0.0048(9) 0.0042(9) -0.0035(9)
C2 0.0310(10) 0.0386(11) 0.0380(11) -0.0024(8) 0.0031(8) -0.0007(9)
C3 0.0333(10) 0.0409(12) 0.0361(11) 0.0004(9) 0.0038(8) -0.0014(9)
C4 0.0308(10) 0.0453(12) 0.0362(11) -0.0004(9) -0.0004(8) -0.0025(9)
C5 0.0349(11) 0.0415(12) 0.0417(11) 0.0006(9) -0.0035(9) -0.0031(9)
C6 0.0570(15) 0.0502(14) 0.0542(14) -0.0020(12) 0.0224(12) -0.0021(12)
C7 0.0323(10) 0.0420(12) 0.0461(12) -0.0039(9) 0.0041(9) -0.0024(10)
O1 0.0498(10) 0.0510(10) 0.0570(10) 0.0044(8) 0.0163(8) 0.0125(8)
O2 0.0616(11) 0.0435(9) 0.0536(10) 0.0114(8) 0.0154(8) 0.0003(8)
C8 0.079(2) 0.0482(16) 0.080(2) 0.0195(14) 0.0211(16) 0.0032(14)
C9 0.166(5) 0.105(3) 0.123(3) 0.075(3) 0.057(3) 0.013(3)
C10 0.0309(10) 0.0454(12) 0.0335(10) 0.0019(9) 0.0050(8) 0.0062(9)
C11 0.0351(11) 0.0564(14) 0.0414(12) 0.0046(10) 0.0052(9) 0.0003(11)
N2 0.0293(9) 0.0713(14) 0.0486(11) 0.0064(9) 0.0059(8) -0.0001(10)
C12 0.0322(11) 0.0590(14) 0.0392(11) 0.0001(10) 0.0037(9) 0.0073(10)
C13 0.0368(12) 0.0796(19) 0.0540(14) -0.0115(13) -0.0055(11) 0.0054(14)
C14 0.0548(16) 0.0669(18) 0.0614(16) -0.0131(14) -0.0099(13) -0.0080(14)
C15 0.0530(15) 0.0546(15) 0.0586(15) -0.0028(12) -0.0026(12) -0.0103(12)
C16 0.0387(12) 0.0481(13) 0.0498(13) 0.0004(10) 0.0002(10) -0.0027(11)
C17 0.0318(10) 0.0455(12) 0.0365(10) -0.0004(9) 0.0016(8) 0.0070(9)
C18 0.0360(11) 0.0508(14) 0.0432(12) -0.0003(10) -0.0059(9) 0.0014(11)
O3 0.0418(9) 0.0740(12) 0.0424(9) 0.0091(8) 0.0071(7) 0.0025(8)
O4 0.1006(16) 0.0565(12) 0.0496(11) 0.0063(11) 0.0064(10) 0.0113(9)
C19 0.123(3) 0.077(2) 0.0526(17) -0.005(2) -0.0008(18) 0.0205(16)
C20 0.187(5) 0.153(5) 0.092(3) -0.089(4) 0.022(3) 0.004(3)
C21 0.0513(14) 0.0575(16) 0.0581(15) 0.0149(12) -0.0031(12) -0.0005(13)

loop_
_atom_type_symbol
_atom_type_description
_atom_type_scat_dispersion_real
_atom_type_scat_dispersion_imag
_atom_type_scat_source
C C 0.0033 0.0016 'International Tables Vol C Tables 4.2.6.8 and 6.1.1.4'
H H 0.0000 0.0000 'International Tables Vol C Tables 4.2.6.8 and 6.1.1.4'
N N 0.0061 0.0033 'International Tables Vol C Tables 4.2.6.8 and 6.1.1.4'
O O 0.0106 0.0060 'International Tables Vol C Tables 4.2.6.8 and 6.1.1.4'

loop_
_geom_angle_atom_site_label_1
_geom_angle_atom_site_label_2
_geom_angle_atom_site_label_3
_geom_angle
C1 N1 C5 123.70(18)
C1 N1 H1 117.4(16)
C5 N1 H1 116.5(16)
C2 C1 N1 119.32(19)
C2 C1 C6 127.5(2)
N1 C1 C6 113.22(19)
C1 C2 C7 120.77(19)
C1 C2 C3 121.2(2)
C7 C2 C3 117.99(18)
C10 C3 C4 111.69(18)
C10 C3 C2 111.10(17)
C4 C3 C2 111.04(17)
C10 C3 H3 107.6
C4 C3 H3 107.6
C2 C3 H3 107.6
C5 C4 C18 124.7(2)
C5 C4 C3 121.34(19)
C18 C4 C3 113.93(18)
C4 C5 N1 118.8(2)
C4 C5 C21 128.0(2)
N1 C5 C21 113.2(2)
C1 C6 H6A 109.5
C1 C6 H6B 109.5
H6A C6 H6B 109.5
C1 C6 H6C 109.5
H6A C6 H6C 109.5
H6B C6 H6C 109.5
O1 C7 O2 121.5(2)
O1 C7 C2 127.3(2)
O2 C7 C2 111.17(19)
C7 O2 C8 116.30(19)
O2 C8 C9 107.9(3)
O2 C8 H8A 110.1
C9 C8 H8A 110.1
O2 C8 H8B 110.1
C9 C8 H8B 110.1
H8A C8 H8B 108.4
C8 C9 H9A 109.5
C8 C9 H9B 109.5
H9A C9 H9B 109.5
C8 C9 H9C 109.5
H9A C9 H9C 109.5
H9B C9 H9C 109.5
C11 C10 C17 106.24(19)
C11 C10 C3 124.7(2)
C17 C10 C3 129.07(19)
C10 C11 N2 110.5(2)
C10 C11 H11 124.7
N2 C11 H11 124.7
C12 N2 C11 108.83(19)
C12 N2 H2 130.1(18)
C11 N2 H2 120.7(18)
N2 C12 C13 129.9(2)
N2 C12 C17 107.8(2)
C13 C12 C17 122.3(2)
C14 C13 C12 118.0(2)
C14 C13 H13 121.0
C12 C13 H13 121.0
C13 C14 C15 121.2(3)
C13 C14 H14 119.4
C15 C14 H14 119.4
C16 C15 C14 120.8(3)
C16 C15 H15 119.6
C14 C15 H15 119.6
C15 C16 C17 120.0(2)
C15 C16 H16 120.0
C17 C16 H16 120.0
C16 C17 C12 117.7(2)
C16 C17 C10 135.6(2)
C12 C17 C10 106.63(19)
O3 C18 O4 122.4(2)
O3 C18 C4 123.2(2)
O4 C18 C4 114.3(2)
C18 O4 C19 117.2(2)
O4 C19 C20 109.6(3)
O4 C19 H19A 109.7
C20 C19 H19A 109.7
O4 C19 H19B 109.7
C20 C19 H19B 109.7
H19A C19 H19B 108.2
C19 C20 H20A 109.5
C19 C20 H20B 109.5
H20A C20 H20B 109.5
C19 C20 H20C 109.5
H20A C20 H20C 109.5
H20B C20 H20C 109.5
C5 C21 H21A 109.5
C5 C21 H21B 109.5
H21A C21 H21B 109.5
C5 C21 H21C 109.5
H21A C21 H21C 109.5
H21B C21 H21C 109.5

loop_
_geom_bond_atom_site_label_1
_geom_bond_atom_site_label_2
_geom_bond_distance
N1 C1 1.376(3)
N1 C5 1.387(3)
N1 H1 0.899(16)
C1 C2 1.348(3)
C1 C6 1.498(3)
C2 C7 1.465(3)
C2 C3 1.523(3)
C3 C10 1.516(3)
C3 C4 1.521(3)
C3 H3 0.9900
C4 C5 1.354(3)
C4 C18 1.463(3)
C5 C21 1.501(3)
C6 H6A 0.9700
C6 H6B 0.9700
C6 H6C 0.9700
C7 O1 1.216(3)
C7 O2 1.349(3)
O2 C8 1.440(3)
C8 C9 1.509(3)
C8 H8A 0.9800
C8 H8B 0.9800
C9 H9A 0.9700
C9 H9B 0.9700
C9 H9C 0.9700
C10 C11 1.364(3)
C10 C17 1.436(3)
C11 N2 1.368(3)
C11 H11 0.9400
N2 C12 1.366(3)
N2 H2 0.911(17)
C12 C13 1.393(4)
C12 C17 1.416(3)
C13 C14 1.369(4)
C13 H13 0.9400
C14 C15 1.396(4)
C14 H14 0.9400
C15 C16 1.381(3)
C15 H15 0.9400
C16 C17 1.397(3)
C16 H16 0.9400
C18 O3 1.213(3)
C18 O4 1.335(3)
O4 C19 1.435(3)
C19 C20 1.5250(19)
C19 H19A 0.9800
C19 H19B 0.9800
C20 H20A 0.9700
C20 H20B 0.9700
C20 H20C 0.9700
C21 H21A 0.9700
C21 H21B 0.9700
C21 H21C 0.9700

loop_
_geom_hbond_atom_site_label_D
_geom_hbond_atom_site_label_H
_geom_hbond_atom_site_label_A
_geom_hbond_site_symmetry_A
_geom_hbond_distance_DH
_geom_hbond_distance_HA
_geom_hbond_distance_DA
_geom_hbond_angle_DHA
N1 H1 O1 2 0.899(16) 2.182(19) 3.009(2) 153(2)
N2 H2 O3 3_665 0.911(17) 1.999(17) 2.906(3) 173(3)
C6 H6B O1 2 0.97 2.49 3.296(3) 140.2
C13 H13 O1 2_655 0.94 2.58 3.357(3) 140.3

loop_
_geom_torsion_atom_site_label_1
_geom_torsion_atom_site_label_2
_geom_torsion_atom_site_label_3
_geom_torsion_atom_site_label_4
_geom_torsion
C5 N1 C1 C2 12.5(3)
C5 N1 C1 C6 -166.3(2)
N1 C1 C2 C7 -175.62(19)
C6 C1 C2 C7 3.0(4)
N1 C1 C2 C3 6.4(3)
C6 C1 C2 C3 -175.0(2)
C1 C2 C3 C10 104.3(2)
C7 C2 C3 C10 -73.7(2)
C1 C2 C3 C4 -20.7(3)
C7 C2 C3 C4 161.33(18)
C10 C3 C4 C5 -105.6(2)
C2 C3 C4 C5 19.0(3)
C10 C3 C4 C18 73.9(2)
C2 C3 C4 C18 -161.51(18)
C18 C4 C5 N1 177.33(19)
C3 C4 C5 N1 -3.2(3)
C18 C4 C5 C21 -1.1(4)
C3 C4 C5 C21 178.4(2)
C1 N1 C5 C4 -14.2(3)
C1 N1 C5 C21 164.4(2)
C1 C2 C7 O1 -13.3(4)
C3 C2 C7 O1 164.7(2)
C1 C2 C7 O2 167.0(2)
C3 C2 C7 O2 -15.0(3)
O1 C7 O2 C8 -2.1(3)
C2 C7 O2 C8 177.6(2)
C7 O2 C8 C9 -171.5(3)
C4 C3 C10 C11 -128.8(2)
C2 C3 C10 C11 106.7(2)
C4 C3 C10 C17 51.8(3)
C2 C3 C10 C17 -72.8(3)
C17 C10 C11 N2 -0.4(3)
C3 C10 C11 N2 180.0(2)
C10 C11 N2 C12 -0.2(3)
C11 N2 C12 C13 -179.6(2)
C11 N2 C12 C17 0.8(3)
N2 C12 C13 C14 -177.9(3)
C17 C12 C13 C14 1.6(4)
C12 C13 C14 C15 -0.8(4)
C13 C14 C15 C16 -0.3(4)
C14 C15 C16 C17 0.8(4)
C15 C16 C17 C12 -0.1(3)
C15 C16 C17 C10 179.2(2)
N2 C12 C17 C16 178.5(2)
C13 C12 C17 C16 -1.1(3)
N2 C12 C17 C10 -1.1(2)
C13 C12 C17 C10 179.3(2)
C11 C10 C17 C16 -178.5(3)
C3 C10 C17 C16 1.1(4)
C11 C10 C17 C12 0.9(2)
C3 C10 C17 C12 -179.5(2)
C5 C4 C18 O3 -159.2(2)
C3 C4 C18 O3 21.3(3)
C5 C4 C18 O4 21.9(3)
C3 C4 C18 O4 -157.6(2)
O3 C18 O4 C19 3.1(4)
C4 C18 O4 C19 -178.0(2)
C18 O4 C19 C20 -104.9(4)

_cod_database_fobs_code 1550584
